data_7110915
loop_
_publ_author_name
'Connelly, Neil G.'
'Hayward, Owen D.'
'Klangsinsirikul, Phimphaka'
'Orpen, A. Guy'
'Rieger, Philip H.'

_publ_section_title
;
 Redox-active heterobinuclear triazenide-bridged complexes; ancillary
 ligand control of electron distribution in a three-electron metal--metal
 bond
;
_journal_issue 11
_journal_name_full 'Chemical Communications'
_journal_page_first 963
_journal_paper_doi 10.1039/b001764g
_journal_year 2000
_chemical_formula_sum 'C69 H62 Cl6 Ir N6 O2 P2 Rh'
_chemical_formula_weight 1577.00
_chemical_name_systematic
; 
 ? 
;
_space_group_IT_number 2
_symmetry_cell_setting triclinic
_symmetry_space_group_name_Hall '-P 1'
_symmetry_space_group_name_H-M 'P -1'
_atom_sites_solution_hydrogens geom
_atom_sites_solution_primary direct
_atom_sites_solution_secondary difmap
_audit_creation_method SHELXL-97
_cell_angle_alpha 83.50(8)
_cell_angle_beta 71.74(6)
_cell_angle_gamma 88.57(7)
_cell_formula_units_Z 2
_cell_length_a 12.9339(10)
_cell_length_b 15.1205(13)
_cell_length_c 18.301(3)
_cell_measurement_reflns_used 355
_cell_measurement_temperature 293(2)
_cell_volume 3376.8(15)
_computing_cell_refinement 'SAINT (Siemens, 1995b)'
_computing_data_collection 'SMART (Siemens, 1995b)'
_computing_data_reduction 'SAINT (Siemens, 1995b)'
_computing_molecular_graphics 'SHELXL-97 (Sheldrick, 1997)'
_computing_publication_material 'SHELXL-97 (Sheldrick, 1997)'
_computing_structure_refinement 'SHELXL-97 (Sheldrick, 1997)'
_computing_structure_solution 'SHELXS-97 (Sheldrick, 1990)'
_diffrn_ambient_temperature 293(2)
_diffrn_measured_fraction_theta_full 0.979
_diffrn_measured_fraction_theta_max 0.979
_diffrn_measurement_device_type 'Siemens SMART CCD diffractometer'
_diffrn_measurement_method '\w rotation with narrow frames'
_diffrn_radiation_monochromator graphite
_diffrn_radiation_source 'fine-focus sealed tube'
_diffrn_radiation_type MoK\a
_diffrn_radiation_wavelength 0.71073
_diffrn_reflns_av_R_equivalents 0.0266
_diffrn_reflns_av_sigmaI/netI 0.0440
_diffrn_reflns_limit_h_max 16
_diffrn_reflns_limit_h_min -16
_diffrn_reflns_limit_k_max 19
_diffrn_reflns_limit_k_min -19
_diffrn_reflns_limit_l_max 23
_diffrn_reflns_limit_l_min -23
_diffrn_reflns_number 34738
_diffrn_reflns_theta_full 27.51
_diffrn_reflns_theta_max 27.51
_diffrn_reflns_theta_min 1.36
_exptl_absorpt_coefficient_mu 2.546
_exptl_absorpt_correction_T_max 0.704112
_exptl_absorpt_correction_T_min 0.622757
_exptl_absorpt_correction_type empirical
_exptl_absorpt_process_details 'SADABS, Sheldrick 1996'
_exptl_crystal_colour Red
_exptl_crystal_density_diffrn 1.551
_exptl_crystal_density_method 'not measured'
_exptl_crystal_description Block
_exptl_crystal_F_000 1576
_exptl_crystal_size_max 0.3
_exptl_crystal_size_mid 0.2
_exptl_crystal_size_min 0.2
_refine_diff_density_max 1.649
_refine_diff_density_min -1.436
_refine_diff_density_rms 0.096
_refine_ls_extinction_method none
_refine_ls_goodness_of_fit_ref 0.986
_refine_ls_hydrogen_treatment mixed
_refine_ls_matrix_type full
_refine_ls_number_parameters 799
_refine_ls_number_reflns 15217
_refine_ls_number_restraints 3
_refine_ls_restrained_S_all 0.988
_refine_ls_R_factor_all 0.0438
_refine_ls_R_factor_gt 0.0299
_refine_ls_shift/su_max 0.057
_refine_ls_shift/su_mean 0.001
_refine_ls_structure_factor_coef Fsqd
_refine_ls_weighting_details 'calc w=1/[\s^2^(Fo^2^)+(0.0450P)^2^+0.0000P] where P=(Fo^2^+2Fc^2^)/3'
_refine_ls_weighting_scheme calc
_refine_ls_wR_factor_gt 0.0750
_refine_ls_wR_factor_ref 0.0794
_reflns_number_gt 11985
_reflns_number_total 15217
_reflns_threshold_expression >2sigma(I)
_cod_data_source_file b001764gsup1.cif
_cod_data_source_block 4.[Rh(CO)(PPh3)(mu-RNNNR)2Ir(CO)(PPh3)].3.0CH2Cl2
_cod_depositor_comments
;
The following automatic conversions were performed:

'_symmetry_cell_setting' value 'Triclinic' changed to 'triclinic'
according to /home/saulius/struct/CIF-dictionaries/cif_core.dic
dictionary named 'cif_core.dic' version 2.4.2 from
2011-04-26.

'_exptl_absorpt_correction_type' value 'Empirical'
changed to 'empirical' according to
/home/saulius/struct/CIF-dictionaries/cif_core.dic dictionary named
'cif_core.dic' version 2.4.2 from 2011-04-26.

Automatic conversion script
Id: cif_fix_values 1891 2012-01-12 08:04:46Z andrius 
;
_cod_original_cell_volume 3376.7(8)
_cod_original_sg_symbol_H-M P-1
_cod_database_code 7110915

loop_
_symmetry_equiv_pos_as_xyz
'x, y, z'
'-x, -y, -z'

loop_
_atom_site_label
_atom_site_type_symbol
_atom_site_fract_x
_atom_site_fract_y
_atom_site_fract_z
_atom_site_U_iso_or_equiv
_atom_site_adp_type
_atom_site_occupancy
_atom_site_symmetry_multiplicity
_atom_site_calc_flag
_atom_site_refinement_flags
_atom_site_disorder_assembly
_atom_site_disorder_group
Ir1 Ir 0.413065(12) 0.300714(10) 0.264718(9) 0.01658(6) Uani 0.4792(8) 1 d P A 1
Rh1 Rh 0.183410(12) 0.332245(10) 0.275430(9) 0.01675(6) Uani 0.4792(8) 1 d P A 1
Ir2 Ir 0.183410(12) 0.332245(10) 0.275430(9) 0.01675(6) Uani 0.5208(8) 1 d P A 2
Rh2 Rh 0.413065(12) 0.300714(10) 0.264718(9) 0.01658(6) Uani 0.5208(8) 1 d P A 2
P1 P 0.44966(6) 0.37931(5) 0.35290(5) 0.01863(17) Uani 1 1 d . . .
P2 P 0.16232(7) 0.39002(6) 0.16039(5) 0.02265(18) Uani 1 1 d . . .
O1 O 0.5789(2) 0.41297(17) 0.14083(14) 0.0345(6) Uani 1 1 d . A .
O2 O 0.1621(2) 0.51753(16) 0.31849(15) 0.0369(6) Uani 1 1 d . A .
N1 N 0.3273(2) 0.19928(17) 0.35241(15) 0.0188(5) Uani 1 1 d . . .
N2 N 0.2287(2) 0.20204(17) 0.40146(15) 0.0195(6) Uani 1 1 d . A .
N3 N 0.1677(2) 0.26664(17) 0.38653(15) 0.0190(5) Uani 1 1 d . . .
N4 N 0.3865(2) 0.21636(17) 0.18649(15) 0.0201(6) Uani 1 1 d . . .
N5 N 0.2973(2) 0.17047(17) 0.19814(15) 0.0207(6) Uani 1 1 d . A .
N6 N 0.2080(2) 0.20117(17) 0.24421(15) 0.0202(6) Uani 1 1 d . . .
C1 C 0.5120(3) 0.3717(2) 0.18823(19) 0.0230(7) Uani 1 1 d . . .
C2 C 0.1685(3) 0.4454(2) 0.30297(19) 0.0243(7) Uani 1 1 d . . .
C3 C 0.3810(3) 0.1195(2) 0.37002(18) 0.0208(7) Uani 1 1 d . A .
C4 C 0.4937(3) 0.1196(2) 0.3516(2) 0.0253(7) Uani 1 1 d . . .
H4A H 0.5338 0.1706 0.3267 0.030 Uiso 1 1 calc R A .
C5 C 0.5464(3) 0.0432(2) 0.3707(2) 0.0310(8) Uani 1 1 d . A .
H5B H 0.6218 0.0444 0.3587 0.037 Uiso 1 1 calc R . .
C6 C 0.4900(3) -0.0346(2) 0.4070(2) 0.0325(8) Uani 1 1 d . . .
C7 C 0.3771(3) -0.0341(2) 0.4236(2) 0.0346(9) Uani 1 1 d . A .
H7A H 0.3372 -0.0855 0.4476 0.042 Uiso 1 1 calc R . .
C8 C 0.3229(3) 0.0414(2) 0.4051(2) 0.0291(8) Uani 1 1 d . . .
H8A H 0.2476 0.0398 0.4161 0.035 Uiso 1 1 calc R A .
C9 C 0.5481(3) -0.1174(3) 0.4276(3) 0.0475(11) Uani 1 1 d . A .
H9A H 0.5849 -0.1049 0.4635 0.071 Uiso 1 1 calc R . .
H9B H 0.6002 -0.1350 0.3816 0.071 Uiso 1 1 calc R . .
H9C H 0.4959 -0.1646 0.4509 0.071 Uiso 1 1 calc R . .
C10 C 0.0662(2) 0.2660(2) 0.44847(18) 0.0212(7) Uani 1 1 d . A .
C11 C 0.0217(3) 0.3461(2) 0.47409(19) 0.0243(7) Uani 1 1 d . . .
H11A H 0.0544 0.3998 0.4486 0.029 Uiso 1 1 calc R A .
C12 C -0.0715(3) 0.3454(3) 0.5377(2) 0.0309(8) Uani 1 1 d . A .
H12A H -0.0997 0.3992 0.5548 0.037 Uiso 1 1 calc R . .
C13 C -0.1238(3) 0.2672(3) 0.5764(2) 0.0321(8) Uani 1 1 d . . .
C14 C -0.0808(3) 0.1878(3) 0.5486(2) 0.0352(9) Uani 1 1 d . A .
H14A H -0.1158 0.1343 0.5727 0.042 Uiso 1 1 calc R . .
C15 C 0.0132(3) 0.1868(2) 0.4857(2) 0.0294(8) Uani 1 1 d . . .
H15A H 0.0408 0.1329 0.4684 0.035 Uiso 1 1 calc R A .
C16 C -0.2228(3) 0.2670(3) 0.6474(2) 0.0520(12) Uani 1 1 d . A .
H16A H -0.2479 0.3268 0.6534 0.078 Uiso 1 1 calc R . .
H16B H -0.2039 0.2428 0.6923 0.078 Uiso 1 1 calc R . .
H16C H -0.2794 0.2312 0.6416 0.078 Uiso 1 1 calc R . .
C17 C 0.4722(3) 0.1843(2) 0.12412(19) 0.0230(7) Uani 1 1 d . A .
C18 C 0.4481(3) 0.1514(2) 0.0628(2) 0.0291(8) Uani 1 1 d . . .
H18A H 0.3770 0.1533 0.0610 0.035 Uiso 1 1 calc R A .
C19 C 0.5294(3) 0.1159(2) 0.0045(2) 0.0351(9) Uani 1 1 d . A .
H19A H 0.5118 0.0936 -0.0354 0.042 Uiso 1 1 calc R . .
C20 C 0.6367(3) 0.1131(2) 0.0049(2) 0.0343(9) Uani 1 1 d . . .
C21 C 0.6597(3) 0.1476(2) 0.0649(2) 0.0322(8) Uani 1 1 d . A .
H21A H 0.7312 0.1470 0.0657 0.039 Uiso 1 1 calc R . .
C22 C 0.5797(3) 0.1834(2) 0.1240(2) 0.0269(7) Uani 1 1 d . . .
H22A H 0.5982 0.2067 0.1633 0.032 Uiso 1 1 calc R A .
C23 C 0.7248(4) 0.0728(3) -0.0583(3) 0.0565(13) Uani 1 1 d . A .
H23A H 0.7883 0.0620 -0.0422 0.085 Uiso 1 1 calc R . .
H23B H 0.7431 0.1134 -0.1049 0.085 Uiso 1 1 calc R . .
H23C H 0.6987 0.0177 -0.0678 0.085 Uiso 1 1 calc R . .
C24 C 0.1236(2) 0.1345(2) 0.27109(18) 0.0209(7) Uani 1 1 d . A .
C25 C 0.0169(3) 0.1605(2) 0.3070(2) 0.0265(7) Uani 1 1 d . . .
H25A H 0.0012 0.2206 0.3100 0.032 Uiso 1 1 calc R A .
C26 C -0.0655(3) 0.0976(2) 0.3379(2) 0.0304(8) Uani 1 1 d . A .
H26A H -0.1358 0.1164 0.3617 0.036 Uiso 1 1 calc R . .
C27 C -0.0460(3) 0.0072(2) 0.3345(2) 0.0319(8) Uani 1 1 d . . .
C28 C 0.0601(3) -0.0175(2) 0.2975(2) 0.0374(9) Uani 1 1 d . A .
H28A H 0.0751 -0.0775 0.2930 0.045 Uiso 1 1 calc R . .
C29 C 0.1448(3) 0.0445(2) 0.2668(2) 0.0305(8) Uani 1 1 d . . .
H29A H 0.2153 0.0257 0.2436 0.037 Uiso 1 1 calc R A .
C30 C -0.1371(3) -0.0614(3) 0.3702(3) 0.0498(12) Uani 1 1 d . A .
H30A H -0.1996 -0.0335 0.4024 0.075 Uiso 1 1 calc R . .
H30B H -0.1131 -0.1082 0.4010 0.075 Uiso 1 1 calc R . .
H30C H -0.1559 -0.0859 0.3298 0.075 Uiso 1 1 calc R . .
C31 C 0.4859(2) 0.4973(2) 0.32085(18) 0.0206(7) Uani 1 1 d . A .
C32 C 0.4407(3) 0.5446(2) 0.26842(19) 0.0242(7) Uani 1 1 d . . .
H32A H 0.3940 0.5157 0.2490 0.029 Uiso 1 1 calc R A .
C33 C 0.4648(3) 0.6344(2) 0.2448(2) 0.0300(8) Uani 1 1 d . A .
H33A H 0.4343 0.6652 0.2098 0.036 Uiso 1 1 calc R . .
C34 C 0.5346(3) 0.6782(2) 0.2736(2) 0.0333(8) Uani 1 1 d . . .
H34A H 0.5510 0.7382 0.2580 0.040 Uiso 1 1 calc R A .
C35 C 0.5795(3) 0.6313(2) 0.3260(2) 0.0347(9) Uani 1 1 d . A .
H35A H 0.6264 0.6604 0.3451 0.042 Uiso 1 1 calc R . .
C36 C 0.5554(3) 0.5423(2) 0.3498(2) 0.0280(8) Uani 1 1 d . . .
H36A H 0.5854 0.5120 0.3853 0.034 Uiso 1 1 calc R A .
C37 C 0.5688(3) 0.3397(2) 0.3808(2) 0.0219(7) Uani 1 1 d . A .
C38 C 0.6599(3) 0.3130(2) 0.3244(2) 0.0291(8) Uani 1 1 d . . .
H38A H 0.6573 0.3123 0.2743 0.035 Uiso 1 1 calc R A .
C39 C 0.7543(3) 0.2876(2) 0.3409(2) 0.0365(9) Uani 1 1 d . A .
H39A H 0.8145 0.2703 0.3020 0.044 Uiso 1 1 calc R . .
C40 C 0.7587(3) 0.2878(3) 0.4154(3) 0.0411(10) Uani 1 1 d . . .
H40A H 0.8219 0.2704 0.4268 0.049 Uiso 1 1 calc R A .
C41 C 0.6693(3) 0.3139(2) 0.4728(2) 0.0363(9) Uani 1 1 d . A .
H41A H 0.6725 0.3137 0.5229 0.044 Uiso 1 1 calc R . .
C42 C 0.5743(3) 0.3405(2) 0.4565(2) 0.0288(8) Uani 1 1 d . . .
H42A H 0.5147 0.3587 0.4953 0.035 Uiso 1 1 calc R A .
C43 C 0.3433(2) 0.3838(2) 0.44665(18) 0.0202(7) Uani 1 1 d . A .
C44 C 0.3140(3) 0.3065(2) 0.4981(2) 0.0252(7) Uani 1 1 d . . .
H44A H 0.3497 0.2536 0.4852 0.030 Uiso 1 1 calc R A .
C45 C 0.2319(3) 0.3077(2) 0.5687(2) 0.0308(8) Uani 1 1 d . A .
H45A H 0.2124 0.2556 0.6024 0.037 Uiso 1 1 calc R . .
C46 C 0.1793(3) 0.3863(3) 0.5885(2) 0.0331(8) Uani 1 1 d . . .
H46A H 0.1243 0.3870 0.6356 0.040 Uiso 1 1 calc R A .
C47 C 0.2079(3) 0.4635(2) 0.5390(2) 0.0318(8) Uani 1 1 d . A .
H47A H 0.1729 0.5163 0.5530 0.038 Uiso 1 1 calc R . .
C48 C 0.2892(3) 0.4627(2) 0.4676(2) 0.0269(7) Uani 1 1 d . . .
H48A H 0.3075 0.5149 0.4340 0.032 Uiso 1 1 calc R A .
C49 C 0.1964(3) 0.3200(2) 0.0805(2) 0.0290(8) Uani 1 1 d . A .
C50 C 0.2702(3) 0.3461(3) 0.0084(2) 0.0459(11) Uani 1 1 d . . .
H50A H 0.3051 0.4012 -0.0013 0.055 Uiso 1 1 calc R A .
C51 C 0.2919(4) 0.2899(4) -0.0494(3) 0.0649(15) Uani 1 1 d . A .
H51A H 0.3428 0.3069 -0.0973 0.078 Uiso 1 1 calc R . .
C52 C 0.2390(5) 0.2093(4) -0.0363(3) 0.0693(16) Uani 1 1 d . . .
H52A H 0.2544 0.1720 -0.0753 0.083 Uiso 1 1 calc R A .
C53 C 0.1636(4) 0.1835(3) 0.0339(3) 0.0557(13) Uani 1 1 d . A .
H53A H 0.1269 0.1294 0.0420 0.067 Uiso 1 1 calc R . .
C54 C 0.1419(3) 0.2378(3) 0.0932(2) 0.0369(9) Uani 1 1 d . . .
H54A H 0.0914 0.2198 0.1411 0.044 Uiso 1 1 calc R A .
C55 C 0.0220(3) 0.4226(2) 0.1674(2) 0.0287(8) Uani 1 1 d . A .
C56 C -0.0459(3) 0.4544(3) 0.2341(2) 0.0400(10) Uani 1 1 d . . .
H56A H -0.0223 0.4542 0.2771 0.048 Uiso 1 1 calc R A .
C57 C -0.1483(3) 0.4862(3) 0.2373(3) 0.0461(11) Uani 1 1 d . A .
H57A H -0.1921 0.5075 0.2824 0.055 Uiso 1 1 calc R . .
C58 C -0.1858(3) 0.4870(3) 0.1756(3) 0.0489(11) Uani 1 1 d . . .
H58A H -0.2541 0.5098 0.1780 0.059 Uiso 1 1 calc R A .
C59 C -0.1213(4) 0.4533(4) 0.1095(3) 0.0733(17) Uani 1 1 d . A .
H59A H -0.1470 0.4514 0.0676 0.088 Uiso 1 1 calc R . .
C60 C -0.0176(4) 0.4223(4) 0.1055(3) 0.0667(16) Uani 1 1 d . . .
H60A H 0.0259 0.4010 0.0603 0.080 Uiso 1 1 calc R A .
C61 C 0.2393(3) 0.4931(2) 0.1161(2) 0.0306(8) Uani 1 1 d . A .
C62 C 0.3491(3) 0.4929(3) 0.1064(3) 0.0464(11) Uani 1 1 d . . .
H62A H 0.3808 0.4416 0.1226 0.056 Uiso 1 1 calc R A .
C63 C 0.4135(4) 0.5678(3) 0.0730(3) 0.0505(12) Uani 1 1 d . A .
H63A H 0.4876 0.5662 0.0672 0.061 Uiso 1 1 calc R . .
C64 C 0.3697(4) 0.6431(3) 0.0487(3) 0.0626(14) Uani 1 1 d . . .
H64A H 0.4129 0.6933 0.0262 0.075 Uiso 1 1 calc R A .
C65 C 0.2606(5) 0.6439(4) 0.0580(4) 0.113(3) Uani 1 1 d . A .
H65A H 0.2295 0.6956 0.0421 0.135 Uiso 1 1 calc R . .
C66 C 0.1950(4) 0.5689(3) 0.0908(3) 0.0760(19) Uani 1 1 d . . .
H66A H 0.1213 0.5704 0.0955 0.091 Uiso 1 1 calc R A .
C101 C 0.5006(4) 0.9707(3) 0.2032(3) 0.0557(13) Uani 1 1 d . . .
H10A H 0.4757 1.0080 0.2450 0.067 Uiso 1 1 calc R . .
H10B H 0.5059 1.0074 0.1551 0.067 Uiso 1 1 calc R . .
C102 C 0.8671(11) 0.0704(9) 0.1758(5) 0.267(9) Uani 1 1 d . . .
H11B H 0.7955 0.0463 0.2052 0.320 Uiso 1 1 calc R . .
H11C H 0.9146 0.0577 0.2075 0.320 Uiso 1 1 calc R . .
C104 C -0.0560(7) 0.7393(8) 0.1635(6) 0.184(5) Uani 1 1 d D . .
Cl1 Cl 0.40563(12) 0.88548(8) 0.21726(9) 0.0719(4) Uani 1 1 d . . .
Cl2 Cl 0.62934(11) 0.92964(9) 0.19985(9) 0.0767(4) Uani 1 1 d . . .
Cl3 Cl 0.91832(18) 0.01656(17) 0.08981(18) 0.1447(9) Uani 1 1 d . . .
Cl4 Cl 0.85819(16) 0.1868(2) 0.15573(15) 0.1573(12) Uani 1 1 d . . .
Cl5 Cl 0.0321(3) 0.7385(3) 0.2232(2) 0.2273(17) Uani 1 1 d D B .
Cl6 Cl -0.1706(3) 0.7720(2) 0.22089(15) 0.1150(13) Uani 0.676(4) 1 d PD B 1
Cl6' Cl 0.0179(5) 0.7580(6) 0.0669(4) 0.143(4) Uani 0.324(4) 1 d PD B 2

loop_
_atom_site_aniso_label
_atom_site_aniso_U_11
_atom_site_aniso_U_22
_atom_site_aniso_U_33
_atom_site_aniso_U_23
_atom_site_aniso_U_13
_atom_site_aniso_U_12
Ir1 0.01588(9) 0.01551(9) 0.01771(10) -0.00180(6) -0.00424(6) -0.00129(6)
Rh1 0.01789(9) 0.01562(9) 0.01646(9) -0.00182(6) -0.00493(6) -0.00016(6)
Ir2 0.01789(9) 0.01562(9) 0.01646(9) -0.00182(6) -0.00493(6) -0.00016(6)
Rh2 0.01588(9) 0.01551(9) 0.01771(10) -0.00180(6) -0.00424(6) -0.00129(6)
P1 0.0190(4) 0.0166(4) 0.0210(4) -0.0019(3) -0.0074(3) 0.0003(3)
P2 0.0256(4) 0.0233(4) 0.0183(4) -0.0004(3) -0.0064(3) -0.0011(3)
O1 0.0319(14) 0.0361(15) 0.0282(14) -0.0008(11) 0.0011(11) -0.0112(11)
O2 0.0503(16) 0.0231(14) 0.0385(16) -0.0095(12) -0.0137(13) 0.0018(12)
N1 0.0180(13) 0.0177(13) 0.0200(14) -0.0020(11) -0.0051(11) 0.0007(10)
N2 0.0194(13) 0.0202(14) 0.0189(14) -0.0024(11) -0.0060(11) 0.0012(10)
N3 0.0181(13) 0.0191(13) 0.0190(14) -0.0022(11) -0.0047(11) 0.0000(10)
N4 0.0211(13) 0.0184(14) 0.0189(14) -0.0036(11) -0.0026(11) -0.0032(10)
N5 0.0197(13) 0.0218(14) 0.0194(14) -0.0029(11) -0.0041(11) -0.0002(11)
N6 0.0197(13) 0.0193(14) 0.0214(14) -0.0044(11) -0.0055(11) 0.0003(11)
C1 0.0253(17) 0.0216(17) 0.0252(18) -0.0057(14) -0.0110(14) 0.0009(13)
C2 0.0245(17) 0.0275(19) 0.0210(17) 0.0003(14) -0.0083(13) 0.0004(14)
C3 0.0251(16) 0.0182(16) 0.0195(16) -0.0025(13) -0.0075(13) 0.0018(13)
C4 0.0227(16) 0.0178(16) 0.033(2) 0.0015(14) -0.0061(14) -0.0024(13)
C5 0.0236(17) 0.0259(19) 0.043(2) -0.0031(16) -0.0100(16) 0.0056(14)
C6 0.033(2) 0.0241(19) 0.039(2) -0.0002(16) -0.0114(17) 0.0065(15)
C7 0.034(2) 0.0204(18) 0.043(2) 0.0057(16) -0.0061(17) -0.0008(15)
C8 0.0224(17) 0.0249(18) 0.037(2) -0.0005(15) -0.0068(15) 0.0001(14)
C9 0.044(2) 0.030(2) 0.066(3) 0.003(2) -0.017(2) 0.0113(18)
C10 0.0186(15) 0.0268(17) 0.0172(16) 0.0001(13) -0.0049(12) 0.0016(13)
C11 0.0234(16) 0.0258(18) 0.0237(18) -0.0039(14) -0.0070(13) 0.0032(13)
C12 0.0268(18) 0.039(2) 0.0271(19) -0.0101(16) -0.0075(15) 0.0098(16)
C13 0.0197(17) 0.050(2) 0.0229(19) -0.0014(17) -0.0026(14) 0.0047(16)
C14 0.0277(19) 0.034(2) 0.034(2) 0.0090(17) 0.0003(16) -0.0027(15)
C15 0.0233(17) 0.0274(19) 0.032(2) 0.0014(15) -0.0028(15) 0.0029(14)
C16 0.035(2) 0.072(3) 0.037(2) -0.001(2) 0.0045(18) 0.004(2)
C17 0.0237(16) 0.0171(16) 0.0221(17) -0.0023(13) 0.0016(13) -0.0011(13)
C18 0.0283(18) 0.0300(19) 0.0270(19) -0.0090(15) -0.0035(15) -0.0049(15)
C19 0.038(2) 0.031(2) 0.031(2) -0.0115(16) -0.0001(16) -0.0052(16)
C20 0.037(2) 0.0270(19) 0.031(2) -0.0067(16) 0.0024(16) 0.0022(16)
C21 0.0246(18) 0.0273(19) 0.039(2) -0.0005(16) -0.0025(15) 0.0033(14)
C22 0.0240(17) 0.0231(18) 0.031(2) -0.0026(15) -0.0051(14) -0.0021(13)
C23 0.049(3) 0.061(3) 0.050(3) -0.026(2) 0.004(2) 0.009(2)
C24 0.0225(16) 0.0229(17) 0.0190(16) -0.0031(13) -0.0083(13) -0.0028(13)
C25 0.0195(16) 0.0240(18) 0.034(2) -0.0058(15) -0.0048(14) 0.0002(13)
C26 0.0194(16) 0.0294(19) 0.040(2) -0.0039(16) -0.0052(15) -0.0039(14)
C27 0.0270(18) 0.0285(19) 0.040(2) 0.0030(16) -0.0115(16) -0.0087(15)
C28 0.032(2) 0.0205(18) 0.057(3) -0.0023(18) -0.0101(18) -0.0017(15)
C29 0.0248(17) 0.0223(18) 0.041(2) -0.0036(16) -0.0057(15) 0.0006(14)
C30 0.034(2) 0.040(2) 0.070(3) 0.004(2) -0.011(2) -0.0154(18)
C31 0.0194(15) 0.0185(16) 0.0216(17) -0.0033(13) -0.0026(13) -0.0005(12)
C32 0.0258(17) 0.0208(17) 0.0243(18) -0.0014(14) -0.0056(14) -0.0010(13)
C33 0.036(2) 0.0240(18) 0.0268(19) 0.0014(15) -0.0066(15) 0.0031(15)
C34 0.037(2) 0.0190(18) 0.038(2) 0.0003(15) -0.0039(17) -0.0051(15)
C35 0.042(2) 0.0260(19) 0.040(2) -0.0036(16) -0.0172(18) -0.0090(16)
C36 0.0332(19) 0.0251(18) 0.0279(19) -0.0010(15) -0.0130(15) -0.0038(14)
C37 0.0238(16) 0.0152(15) 0.0309(19) -0.0025(13) -0.0145(14) -0.0007(12)
C38 0.0275(18) 0.0282(19) 0.034(2) -0.0067(16) -0.0115(15) 0.0019(14)
C39 0.0296(19) 0.036(2) 0.049(3) -0.0146(19) -0.0176(18) 0.0082(16)
C40 0.035(2) 0.036(2) 0.065(3) -0.011(2) -0.033(2) 0.0062(17)
C41 0.043(2) 0.033(2) 0.043(2) -0.0049(18) -0.0282(19) 0.0003(17)
C42 0.0310(18) 0.0245(18) 0.035(2) -0.0042(15) -0.0156(16) 0.0031(14)
C43 0.0215(15) 0.0204(16) 0.0209(17) -0.0014(13) -0.0099(13) -0.0017(12)
C44 0.0307(18) 0.0239(17) 0.0234(18) -0.0021(14) -0.0118(14) -0.0026(14)
C45 0.038(2) 0.032(2) 0.0229(18) 0.0045(15) -0.0124(15) -0.0118(16)
C46 0.0309(19) 0.043(2) 0.0215(19) -0.0045(16) -0.0022(15) -0.0074(16)
C47 0.0324(19) 0.033(2) 0.028(2) -0.0096(16) -0.0047(15) 0.0058(15)
C48 0.0307(18) 0.0238(18) 0.0253(18) 0.0000(14) -0.0083(15) 0.0003(14)
C49 0.0338(19) 0.037(2) 0.0197(18) -0.0062(15) -0.0123(15) 0.0030(16)
C50 0.046(2) 0.063(3) 0.026(2) -0.013(2) -0.0047(18) -0.004(2)
C51 0.064(3) 0.097(4) 0.032(3) -0.027(3) -0.004(2) -0.003(3)
C52 0.082(4) 0.089(4) 0.049(3) -0.043(3) -0.026(3) 0.012(3)
C53 0.080(3) 0.049(3) 0.053(3) -0.021(2) -0.037(3) 0.002(2)
C54 0.046(2) 0.039(2) 0.031(2) -0.0080(17) -0.0177(18) -0.0008(18)
C55 0.0272(18) 0.0314(19) 0.0274(19) 0.0031(15) -0.0105(15) -0.0012(15)
C56 0.0264(19) 0.061(3) 0.037(2) -0.014(2) -0.0130(17) 0.0009(18)
C57 0.027(2) 0.064(3) 0.051(3) -0.018(2) -0.0134(19) 0.0059(19)
C58 0.032(2) 0.061(3) 0.057(3) 0.001(2) -0.021(2) 0.008(2)
C59 0.060(3) 0.124(5) 0.048(3) -0.014(3) -0.036(3) 0.035(3)
C60 0.058(3) 0.118(5) 0.035(3) -0.023(3) -0.028(2) 0.037(3)
C61 0.039(2) 0.0290(19) 0.0186(18) 0.0002(14) -0.0018(15) -0.0062(15)
C62 0.049(2) 0.046(3) 0.048(3) 0.021(2) -0.029(2) -0.017(2)
C63 0.053(3) 0.059(3) 0.041(3) 0.013(2) -0.022(2) -0.027(2)
C64 0.076(4) 0.037(3) 0.052(3) 0.010(2) 0.009(3) -0.018(2)
C65 0.064(4) 0.038(3) 0.173(7) 0.046(4) 0.033(4) 0.008(3)
C66 0.044(3) 0.042(3) 0.106(5) 0.034(3) 0.014(3) 0.007(2)
C101 0.084(4) 0.029(2) 0.049(3) -0.007(2) -0.012(2) 0.004(2)
C102 0.392(18) 0.350(16) 0.103(7) 0.132(9) -0.171(10) -0.305(15)
C104 0.094(7) 0.238(13) 0.207(13) 0.056(10) -0.056(8) 0.003(7)
Cl1 0.0798(9) 0.0426(7) 0.0940(11) 0.0071(7) -0.0331(8) -0.0029(6)
Cl2 0.0633(8) 0.0483(7) 0.0951(11) -0.0240(7) 0.0146(7) -0.0030(6)
Cl3 0.1051(16) 0.143(2) 0.195(3) 0.0194(18) -0.0710(17) -0.0213(14)
Cl4 0.0820(13) 0.299(4) 0.1213(19) -0.094(2) -0.0510(13) 0.0049(18)
Cl5 0.218(4) 0.246(4) 0.200(4) -0.067(3) -0.019(3) -0.065(3)
Cl6 0.113(2) 0.169(3) 0.0588(16) 0.0048(17) -0.0279(15) 0.004(2)
Cl6' 0.086(4) 0.218(9) 0.113(6) 0.053(5) -0.041(4) 0.016(5)

loop_
_atom_type_symbol
_atom_type_description
_atom_type_scat_dispersion_real
_atom_type_scat_dispersion_imag
_atom_type_scat_source
C C 0.0033 0.0016 'International Tables Vol C Tables 4.2.6.8 and 6.1.1.4'
H H 0.0000 0.0000 'International Tables Vol C Tables 4.2.6.8 and 6.1.1.4'
N N 0.0061 0.0033 'International Tables Vol C Tables 4.2.6.8 and 6.1.1.4'
O O 0.0106 0.0060 'International Tables Vol C Tables 4.2.6.8 and 6.1.1.4'
P P 0.1023 0.0942 'International Tables Vol C Tables 4.2.6.8 and 6.1.1.4'
Rh Rh -1.1178 0.9187 'International Tables Vol C Tables 4.2.6.8 and 6.1.1.4'
Ir Ir -1.4442 7.9887 'International Tables Vol C Tables 4.2.6.8 and 6.1.1.4'
Cl Cl 0.1484 0.1585 'International Tables Vol C Tables 4.2.6.8 and 6.1.1.4'

loop_
_geom_angle_atom_site_label_1
_geom_angle_atom_site_label_2
_geom_angle_atom_site_label_3
_geom_angle
C1 Ir1 N4 93.67(13)
C1 Ir1 N1 167.49(12)
N4 Ir1 N1 84.58(10)
C1 Ir1 P1 88.34(11)
N4 Ir1 P1 174.35(7)
N1 Ir1 P1 92.31(8)
C1 Ir1 Rh1 115.22(11)
N4 Ir1 Rh1 76.86(9)
N1 Ir1 Rh1 76.50(9)
P1 Ir1 Rh1 107.04(6)
C2 Rh1 N3 96.78(14)
C2 Rh1 N6 177.34(12)
N3 Rh1 N6 82.42(12)
C2 Rh1 P2 87.29(12)
N3 Rh1 P2 167.11(7)
N6 Rh1 P2 94.04(10)
C2 Rh1 Ir1 100.11(12)
N3 Rh1 Ir1 78.69(9)
N6 Rh1 Ir1 77.25(9)
P2 Rh1 Ir1 112.72(7)
C37 P1 C31 101.11(15)
C37 P1 C43 103.09(15)
C31 P1 C43 102.70(16)
C37 P1 Ir1 113.92(12)
C31 P1 Ir1 115.89(12)
C43 P1 Ir1 117.92(11)
C61 P2 C49 103.08(17)
C61 P2 C55 102.38(17)
C49 P2 C55 102.04(17)
C61 P2 Rh1 115.04(14)
C49 P2 Rh1 118.39(12)
C55 P2 Rh1 113.83(13)
N2 N1 C3 110.6(3)
N2 N1 Ir1 128.3(2)
C3 N1 Ir1 120.7(2)
N3 N2 N1 116.3(3)
N2 N3 C10 110.1(3)
N2 N3 Rh1 125.2(2)
C10 N3 Rh1 121.2(2)
N5 N4 C17 109.4(3)
N5 N4 Ir1 124.9(2)
C17 N4 Ir1 123.9(2)
N4 N5 N6 116.4(3)
N5 N6 C24 111.5(3)
N5 N6 Rh1 126.3(2)
C24 N6 Rh1 122.2(2)
O1 C1 Ir1 176.0(3)
O2 C2 Rh1 177.8(3)
C4 C3 C8 119.1(3)
C4 C3 N1 119.4(3)
C8 C3 N1 121.5(3)
C3 C4 C5 119.9(3)
C6 C5 C4 122.0(3)
C5 C6 C7 117.4(3)
C5 C6 C9 121.6(3)
C7 C6 C9 121.0(3)
C8 C7 C6 121.6(3)
C7 C8 C3 120.1(3)
C15 C10 C11 118.9(3)
C15 C10 N3 121.4(3)
C11 C10 N3 119.7(3)
C12 C11 C10 119.9(3)
C13 C12 C11 122.0(3)
C12 C13 C14 117.7(3)
C12 C13 C16 121.6(4)
C14 C13 C16 120.8(4)
C15 C14 C13 121.3(3)
C14 C15 C10 120.2(3)
C22 C17 C18 118.6(3)
C22 C17 N4 121.2(3)
C18 C17 N4 120.3(3)
C19 C18 C17 120.6(3)
C18 C19 C20 121.2(4)
C21 C20 C19 117.6(3)
C21 C20 C23 121.6(4)
C19 C20 C23 120.8(4)
C20 C21 C22 122.4(3)
C17 C22 C21 119.6(3)
C29 C24 C25 118.6(3)
C29 C24 N6 122.4(3)
C25 C24 N6 118.8(3)
C26 C25 C24 120.5(3)
C25 C26 C27 121.8(3)
C26 C27 C28 117.1(3)
C26 C27 C30 121.2(3)
C28 C27 C30 121.7(3)
C27 C28 C29 122.2(3)
C24 C29 C28 119.8(3)
C32 C31 C36 118.6(3)
C32 C31 P1 119.8(2)
C36 C31 P1 121.5(3)
C33 C32 C31 120.8(3)
C32 C33 C34 120.0(3)
C35 C34 C33 119.4(3)
C36 C35 C34 120.8(3)
C35 C36 C31 120.4(3)
C38 C37 C42 118.3(3)
C38 C37 P1 118.9(3)
C42 C37 P1 122.6(3)
C39 C38 C37 121.7(3)
C38 C39 C40 119.7(4)
C41 C40 C39 120.0(3)
C40 C41 C42 120.7(4)
C41 C42 C37 119.7(3)
C44 C43 C48 118.6(3)
C44 C43 P1 119.6(3)
C48 C43 P1 121.7(3)
C45 C44 C43 120.7(3)
C46 C45 C44 119.9(3)
C47 C46 C45 120.3(3)
C46 C47 C48 120.3(3)
C47 C48 C43 120.2(3)
C50 C49 C54 119.2(4)
C50 C49 P2 123.0(3)
C54 C49 P2 117.8(3)
C49 C50 C51 119.9(4)
C52 C51 C50 120.6(5)
C53 C52 C51 120.3(5)
C52 C53 C54 120.3(5)
C53 C54 C49 119.7(4)
C60 C55 C56 117.5(4)
C60 C55 P2 121.7(3)
C56 C55 P2 120.7(3)
C57 C56 C55 120.9(4)
C58 C57 C56 121.2(4)
C57 C58 C59 119.1(4)
C58 C59 C60 119.9(4)
C55 C60 C59 121.4(4)
C66 C61 C62 118.3(4)
C66 C61 P2 124.3(3)
C62 C61 P2 117.4(3)
C61 C62 C63 121.2(4)
C64 C63 C62 120.6(4)
C63 C64 C65 118.6(4)
C64 C65 C66 121.4(5)
C61 C66 C65 119.8(5)
Cl1 C101 Cl2 112.1(2)
Cl4 C102 Cl3 112.4(4)
Cl6 C104 Cl6' 137.3(6)
Cl6 C104 Cl5 101.9(6)
Cl6' C104 Cl5 110.8(5)

loop_
_geom_bond_atom_site_label_1
_geom_bond_atom_site_label_2
_geom_bond_distance
Ir1 C1 1.832(4)
Ir1 N4 2.130(3)
Ir1 N1 2.138(3)
Ir1 P1 2.2764(15)
Ir1 Rh1 2.9452(7)
Rh1 C2 1.827(4)
Rh1 N3 2.111(3)
Rh1 N6 2.114(3)
Rh1 P2 2.2806(15)
P1 C37 1.837(3)
P1 C31 1.838(3)
P1 C43 1.839(4)
P2 C61 1.834(4)
P2 C49 1.837(4)
P2 C55 1.838(4)
O1 C1 1.151(4)
O2 C2 1.152(4)
N1 N2 1.312(4)
N1 C3 1.433(4)
N2 N3 1.298(3)
N3 C10 1.441(4)
N4 N5 1.308(4)
N4 C17 1.440(4)
N5 N6 1.309(4)
N6 C24 1.434(4)
C3 C4 1.389(4)
C3 C8 1.393(5)
C4 C5 1.393(4)
C5 C6 1.386(5)
C6 C7 1.395(5)
C6 C9 1.516(5)
C7 C8 1.390(5)
C10 C15 1.391(5)
C10 C11 1.393(4)
C11 C12 1.389(5)
C12 C13 1.381(5)
C13 C14 1.391(5)
C13 C16 1.511(5)
C14 C15 1.390(5)
C17 C22 1.390(4)
C17 C18 1.399(5)
C18 C19 1.389(5)
C19 C20 1.389(5)
C20 C21 1.381(5)
C20 C23 1.519(5)
C21 C22 1.392(5)
C24 C29 1.386(4)
C24 C25 1.399(4)
C25 C26 1.381(5)
C26 C27 1.389(5)
C27 C28 1.389(5)
C27 C30 1.522(5)
C28 C29 1.394(5)
C31 C32 1.396(5)
C31 C36 1.401(5)
C32 C33 1.388(5)
C33 C34 1.392(5)
C34 C35 1.390(5)
C35 C36 1.379(5)
C37 C38 1.386(5)
C37 C42 1.410(5)
C38 C39 1.382(5)
C39 C40 1.384(6)
C40 C41 1.381(6)
C41 C42 1.392(5)
C43 C44 1.395(5)
C43 C48 1.398(4)
C44 C45 1.393(5)
C45 C46 1.382(5)
C46 C47 1.376(5)
C47 C48 1.398(5)
C49 C50 1.386(5)
C49 C54 1.404(5)
C50 C51 1.387(6)
C51 C52 1.373(7)
C52 C53 1.369(7)
C53 C54 1.390(6)
C55 C60 1.382(5)
C55 C56 1.389(5)
C56 C57 1.383(5)
C57 C58 1.360(6)
C58 C59 1.381(7)
C59 C60 1.392(6)
C61 C66 1.367(6)
C61 C62 1.376(5)
C62 C63 1.386(6)
C63 C64 1.350(6)
C64 C65 1.368(8)
C65 C66 1.393(7)
C101 Cl1 1.744(5)
C101 Cl2 1.747(5)
C102 Cl4 1.766(13)
C102 Cl3 1.785(14)
C104 Cl6 1.629(10)
C104 Cl6' 1.721(11)
C104 Cl5 1.807(9)
